data_1509136
loop_
_publ_author_name
'Schreiner, Peter R.'
'Chernish, Lesya V.'
'Gunchenko, Pavel A.'
'Tikhonchuk, Evgeniya Yu.'
'Hausmann, Heike'
'Serafin, Michael'
'Schlecht, Sabine'
'Dahl, Jeremy E. P.'
'Carlson, Robert M. K.'
'Fokin, Andrey A.'

_publ_section_title
;
 Overcoming lability of extremely long alkane carbon-carbon bonds through
 dispersion forces.
;
_journal_issue 7364
_journal_name_full Nature
_journal_page_first 308
_journal_page_last 311
_journal_paper_doi 10.1038/nature10367
_journal_volume 477
_journal_year 2011
_chemical_formula_sum 'C28 H38'
_space_group_IT_number 14
_symmetry_cell_setting monoclinic
_symmetry_Int_Tables_number 14
_symmetry_space_group_name_Hall '-P 2ybc'
_symmetry_space_group_name_H-M 'P 1 21/c 1'
_cell_angle_alpha 90.00
_cell_angle_beta 109.271(14)
_cell_angle_gamma 90.00
_cell_formula_units_Z 4
_cell_length_a 10.1195(12)
_cell_length_b 16.183(2)
_cell_length_c 12.5912(16)
_cell_volume 1946.45
_cod_data_source_file nature10367-s1.pdf.cif
_cod_data_source_block shre155p
_cod_original_sg_symbol_H-M 'P 21/c'
_cod_database_code 1509136

loop_
_symmetry_equiv_pos_site_id
_symmetry_equiv_pos_as_xyz
1 x,y,z
2 -x,1/2+y,1/2-z
3 -x,-y,-z
4 x,1/2-y,1/2+z

loop_
_atom_site_label
_atom_site_type_symbol
_atom_site_fract_x
_atom_site_fract_y
_atom_site_fract_z
C1 C 0.31354(16) 0.16909(11) 0.18538(12)
C2 C 0.19169(16) 0.24068(11) 0.13421(12)
C3 C 0.07278(18) 0.21821(12) 0.02425(15)
C4 C 0.4203(2) 0.15514(13) 0.02808(15)
C5 C 0.35365(18) 0.10814(11) 0.10267(14)
C6 C 0.45661(18) 0.21202(13) 0.25363(15)
C7 C 0.24675(19) 0.32527(12) 0.10631(17)
C8 C 0.60136(19) 0.08799(13) 0.24247(16)
C9 C 0.4672(2) 0.04515(12) 0.17256(17)
C10 C 0.1237(2) 0.26339(16) 0.22399(16)
C11 C 0.5571(2) 0.19631(14) 0.09679(19)
C12 C -0.0421(2) 0.28508(14) -0.01225(16)
C13 C 0.5635(2) 0.14733(15) 0.32309(16)
C14 C 0.2651(2) 0.11209(16) 0.26562(18)
C15 C 0.5325(2) 0.25551(13) 0.1813(2)
C16 C 0.6638(2) 0.13234(15) 0.1641(2)
C17 C 0.4133(2) -0.00796(16) 0.2498(2)
C18 C 0.2303(2) 0.05318(14) 0.0360(2)
C19 C 0.3796(2) 0.05173(18) 0.3325(2)
C20 C 0.0184(2) 0.36505(14) -0.03743(18)
C21 C 0.5082(3) 0.0993(2) 0.40145(19)
C22 C -0.1044(2) 0.29957(17) 0.0813(2)
C23 C 0.1379(2) 0.06048(18) 0.2006(3)
C24 C 0.1336(2) 0.39314(13) 0.0676(2)
C25 C 0.0108(2) 0.33085(17) 0.18575(18)
C26 C 0.0729(3) 0.41041(16) 0.1598(2)
C27 C 0.1732(3) 0.00391(16) 0.1169(3)
C28 C 0.2859(3) -0.05685(17) 0.1849(4)
H1 H 0.115(2) 0.2121(16) -0.0372(19)
H2 H 0.286(2) 0.3178(15) 0.0420(19)
H3 H 0.156(3) 0.0858(19) -0.018(2)
H4 H 0.356(3) 0.1979(17) -0.020(2)
H5 H 0.434(3) 0.1184(17) -0.026(2)
H7 H 0.059(3) 0.3608(18) -0.100(2)
H8 H 0.021(3) 0.1673(18) 0.034(2)
H9 H 0.485(3) 0.0082(19) 0.112(2)
H11 H -0.185(3) 0.3396(19) 0.050(2)
H12 H 0.054(3) 0.094(2) 0.161(3)
H13 H -0.114(3) 0.2655(18) -0.083(2)
H14 H 0.241(3) 0.148(2) 0.329(2)
H15 H 0.082(3) 0.2158(19) 0.243(2)
H16 H 0.441(3) 0.2534(17) 0.306(2)
H17 H -0.138(3) 0.248(2) 0.099(3)
H18 H 0.199(3) 0.2805(19) 0.294(2)
H19 H 0.148(3) 0.432(2) 0.231(2)
H20 H 0.590(3) 0.224(2) 0.042(2)
H21 H -0.035(3) 0.338(2) 0.246(3)
H22 H 0.663(3) 0.0459(18) 0.284(2)
H23 H 0.622(4) 0.274(2) 0.232(3)
H24 H 0.487(3) 0.3076(17) 0.139(2)
H25 H 0.341(4) 0.026(2) 0.387(3)
H26 H 0.755(4) 0.160(2) 0.206(3)
H27 H 0.117(3) 0.033(2) 0.265(3)
H28 H 0.683(3) 0.097(2) 0.112(3)
H29 H 0.175(3) 0.448(2) 0.047(3)
H30 H 0.000(4) 0.455(2) 0.139(3)
H31 H 0.648(3) 0.176(2) 0.368(2)
H6 H 0.316(3) 0.3468(19) 0.177(2)
H10 H 0.584(4) 0.064(2) 0.451(3)
H32 H 0.492(4) 0.134(2) 0.459(3)
H33 H 0.299(2) -0.0843(17) 0.1272(18)
H34 H 0.269(3) 0.023(2) -0.004(2)
H35 H -0.061(3) 0.408(2) -0.066(2)
H36 H 0.096(4) -0.021(3) 0.074(3)
H37 H 0.484(4) -0.046(3) 0.293(3)
H38 H 0.256(5) -0.097(3) 0.241(3)
